data_4088524
loop_
_publ_author_name
'Fu, Wai Chung'
'Zhou, Zhongyuan'
'Kwong, Fuk Yee'

_publ_section_title
;
 Preparation of a Highly Congested Carbazoyl-Derived P,N-Type Phosphine
 Ligand for Acetone Monoarylations
;
_journal_issue 10
_journal_name_full Organometallics
_journal_page_first 1553
_journal_paper_doi 10.1021/acs.organomet.6b00154
_journal_volume 35
_journal_year 2016
_chemical_formula_sum 'C37 H41 Cl N P Pd'
_chemical_formula_weight 672.53
_space_group_IT_number 14
_space_group_name_Hall '-P 2ybc'
_space_group_name_H-M_alt 'P 1 21/c 1'
_symmetry_cell_setting monoclinic
_symmetry_space_group_name_H-M 'P 1 21/c 1'
_atom_sites_solution_hydrogens geom
_atom_sites_solution_primary direct
_atom_sites_solution_secondary difmap
_audit_creation_method SHELXL-97
_cell_angle_alpha 90.00
_cell_angle_beta 93.990(3)
_cell_angle_gamma 90.00
_cell_formula_units_Z 4
_cell_length_a 8.9954(4)
_cell_length_b 20.3119(8)
_cell_length_c 17.7366(7)
_cell_measurement_reflns_used 2132
_cell_measurement_temperature 296(2)
_cell_measurement_theta_max 18.47
_cell_measurement_theta_min 2.48
_cell_volume 3232.9(2)
_computing_cell_refinement 'Bruker APEXII'
_computing_data_collection 'Bruker APEXII'
_computing_data_reduction 'Bruker SAINT'
_computing_molecular_graphics 'Bruker SHELXTL'
_computing_publication_material 'Bruker SHELXTL'
_computing_structure_refinement 'SHELXL-97 (Sheldrick, 1997)'
_computing_structure_solution 'SHELXS-97 (Sheldrick, 1990)'
_diffrn_ambient_temperature 296(2)
_diffrn_measured_fraction_theta_full 0.995
_diffrn_measured_fraction_theta_max 0.995
_diffrn_measurement_device_type 'Bruker APEXII CCD area detector'
_diffrn_measurement_method 'phi and omega scans'
_diffrn_radiation_monochromator graphite
_diffrn_radiation_source 'fine-focus sealed tube'
_diffrn_radiation_type MoK\a
_diffrn_radiation_wavelength 0.71073
_diffrn_reflns_av_R_equivalents 0.1224
_diffrn_reflns_av_sigmaI/netI 0.1044
_diffrn_reflns_limit_h_max 11
_diffrn_reflns_limit_h_min -11
_diffrn_reflns_limit_k_max 26
_diffrn_reflns_limit_k_min -25
_diffrn_reflns_limit_l_max 23
_diffrn_reflns_limit_l_min -23
_diffrn_reflns_number 39853
_diffrn_reflns_theta_full 27.57
_diffrn_reflns_theta_max 27.57
_diffrn_reflns_theta_min 2.01
_exptl_absorpt_coefficient_mu 0.732
_exptl_absorpt_correction_T_max 0.7456
_exptl_absorpt_correction_T_min 0.6376
_exptl_absorpt_correction_type multi-scan
_exptl_absorpt_process_details 'SAINT ver 7.34; Bruker SADABS'
_exptl_crystal_colour gold
_exptl_crystal_density_diffrn 1.382
_exptl_crystal_density_method 'not measured'
_exptl_crystal_description PRISM
_exptl_crystal_F_000 1392
_exptl_crystal_size_max 0.18
_exptl_crystal_size_mid 0.16
_exptl_crystal_size_min 0.08
_refine_diff_density_max 0.573
_refine_diff_density_min -0.585
_refine_diff_density_rms 0.091
_refine_ls_extinction_method none
_refine_ls_goodness_of_fit_ref 1.000
_refine_ls_hydrogen_treatment mixed
_refine_ls_matrix_type full
_refine_ls_number_parameters 452
_refine_ls_number_reflns 7447
_refine_ls_number_restraints 0
_refine_ls_restrained_S_all 1.000
_refine_ls_R_factor_all 0.1286
_refine_ls_R_factor_gt 0.0503
_refine_ls_shift/su_max 0.009
_refine_ls_shift/su_mean 0.001
_refine_ls_structure_factor_coef Fsqd
_refine_ls_weighting_details 'calc w=1/[\s^2^(Fo^2^)+(0.0363P)^2^+0.0000P] where P=(Fo^2^+2Fc^2^)/3'
_refine_ls_weighting_scheme calc
_refine_ls_wR_factor_gt 0.0891
_refine_ls_wR_factor_ref 0.1131
_reflns_number_gt 3850
_reflns_number_total 7447
_reflns_threshold_expression >2sigma(I)
_cod_data_source_file om6b00154_si_002.cif
_cod_data_source_block fwc6
_cod_depositor_comments
;
The following automatic conversions were performed:

data item '_exptl_absorpt_correction_type' value 'multi scan' was
changed to 'multi-scan' in accordance with the
/home/saulius/struct/COD-crude-data/automatic-downloads/DataCite-retrospective/ACS/depositions/lib/dictionaries/cif_core.dic
dictionary named 'cif_core.dic' version 2.4.2 last updated on
2011-04-26.

data item '_symmetry_cell_setting' value 'Monoclinic' was changed to
'monoclinic' in accordance with the
/home/saulius/struct/COD-crude-data/automatic-downloads/DataCite-retrospective/ACS/depositions/lib/dictionaries/cif_core.dic
dictionary named 'cif_core.dic' version 2.4.2 last updated on
2011-04-26.

Automatic conversion script
Id: cif_fix_values 6909 2019-04-08 15:41:33Z antanas 
;
_cod_original_sg_symbol_H-M P2(1)/c
_cod_database_code 4088524

loop_
_symmetry_equiv_pos_as_xyz
'x, y, z'
'-x, y+1/2, -z+1/2'
'-x, -y, -z'
'x, -y-1/2, z-1/2'

loop_
_atom_site_label
_atom_site_type_symbol
_atom_site_fract_x
_atom_site_fract_y
_atom_site_fract_z
_atom_site_U_iso_or_equiv
_atom_site_adp_type
_atom_site_occupancy
_atom_site_symmetry_multiplicity
_atom_site_calc_flag
_atom_site_refinement_flags
Pd1 Pd 0.36672(3) 0.720990(11) 0.588231(13) 0.04022(7) Uani 1 1 d .
Cl1 Cl 0.34809(13) 0.64425(4) 0.48948(5) 0.0733(3) Uani 1 1 d .
P1 P 0.38876(9) 0.79212(4) 0.68307(4) 0.0384(2) Uani 1 1 d .
N1 N 0.5097(3) 0.65222(10) 0.66513(13) 0.0413(7) Uani 1 1 d .
C1 C 0.6423(4) 0.63332(14) 0.62740(17) 0.0444(9) Uani 1 1 d .
C2 C 0.7623(4) 0.67158(15) 0.6140(2) 0.0586(11) Uani 1 1 d .
H2A H 0.773(3) 0.7145(11) 0.6304(14) 0.040(8) Uiso 1 1 d .
C3 C 0.8734(4) 0.64285(18) 0.5753(2) 0.0707(12) Uani 1 1 d .
H3A H 0.952(3) 0.6650(12) 0.5669(14) 0.039(8) Uiso 1 1 d .
C4 C 0.8637(4) 0.57838(19) 0.5508(2) 0.0755(13) Uani 1 1 d .
H4A H 0.933(3) 0.5626(12) 0.5232(14) 0.040(8) Uiso 1 1 d .
C5 C 0.7422(4) 0.54014(16) 0.5647(2) 0.0615(11) Uani 1 1 d .
H5A H 0.747(4) 0.4945(15) 0.5502(18) 0.084(11) Uiso 1 1 d .
C6 C 0.6288(4) 0.56736(14) 0.60448(17) 0.0475(9) Uani 1 1 d .
C7 C 0.4912(4) 0.54146(13) 0.62917(17) 0.0455(9) Uani 1 1 d .
C8 C 0.4193(4) 0.48115(15) 0.61944(19) 0.0571(11) Uani 1 1 d .
H8A H 0.464(3) 0.4512(13) 0.5924(15) 0.053(9) Uiso 1 1 d .
C9 C 0.2829(4) 0.47361(16) 0.6483(2) 0.0667(12) Uani 1 1 d .
H9A H 0.2334 0.4336 0.6417 0.080 Uiso 1 1 calc R
C10 C 0.2164(4) 0.52337(16) 0.68682(19) 0.0606(11) Uani 1 1 d .
H10A H 0.1238 0.5168 0.7058 0.073 Uiso 1 1 calc R
C11 C 0.2888(4) 0.58316(15) 0.69689(18) 0.0513(10) Uani 1 1 d .
H11A H 0.246(3) 0.6153(11) 0.7195(13) 0.031(7) Uiso 1 1 d .
C12 C 0.4224(4) 0.59179(13) 0.66734(17) 0.0430(9) Uani 1 1 d .
C13 C 0.5453(3) 0.68298(13) 0.73923(16) 0.0388(8) Uani 1 1 d .
C14 C 0.6260(4) 0.64656(14) 0.79401(18) 0.0489(10) Uani 1 1 d .
H14A H 0.647(3) 0.6021(11) 0.7816(12) 0.025(7) Uiso 1 1 d .
C15 C 0.6699(4) 0.67396(16) 0.86273(19) 0.0549(10) Uani 1 1 d .
H15A H 0.707(3) 0.6476(13) 0.8994(16) 0.062(10) Uiso 1 1 d .
C16 C 0.6356(3) 0.73878(15) 0.87762(18) 0.0498(10) Uani 1 1 d .
H16A H 0.6674 0.7579 0.9236 0.060 Uiso 1 1 calc R
C17 C 0.5535(3) 0.77497(14) 0.82335(17) 0.0420(8) Uani 1 1 d .
H17A H 0.533(3) 0.8198(11) 0.8351(13) 0.028(7) Uiso 1 1 d .
C18 C 0.5049(3) 0.74765(13) 0.75402(16) 0.0377(8) Uani 1 1 d .
C19 C 0.2172(3) 0.81460(14) 0.72680(17) 0.0425(9) Uani 1 1 d .
H19A H 0.1549 0.8377 0.6877 0.051 Uiso 1 1 calc R
C20 C 0.1302(4) 0.75258(16) 0.74614(19) 0.0523(10) Uani 1 1 d .
H20B H 0.117(3) 0.7253(11) 0.7003(15) 0.043(8) Uiso 1 1 d .
H20A H 0.193(3) 0.7310(11) 0.7864(13) 0.030(7) Uiso 1 1 d .
C21 C -0.0179(4) 0.77019(18) 0.7769(2) 0.0675(12) Uani 1 1 d .
H21B H -0.077(2) 0.7855(8) 0.7377(11) 0.000(5) Uiso 1 1 d .
H21A H -0.067(4) 0.7291(14) 0.7912(18) 0.077(11) Uiso 1 1 d .
C22 C -0.0019(4) 0.81688(19) 0.8429(2) 0.0749(13) Uani 1 1 d .
H22B H 0.062(3) 0.7941(14) 0.8853(17) 0.064(10) Uiso 1 1 d .
H22A H -0.095(4) 0.8260(15) 0.8532(19) 0.082(12) Uiso 1 1 d .
C23 C 0.0799(4) 0.87802(18) 0.8226(2) 0.0629(11) Uani 1 1 d .
H23B H 0.093(3) 0.9106(12) 0.8609(15) 0.049(8) Uiso 1 1 d .
H23A H 0.033(3) 0.9005(11) 0.7831(14) 0.034(8) Uiso 1 1 d .
C24 C 0.2320(4) 0.86130(15) 0.79493(17) 0.0545(10) Uani 1 1 d .
H24A H 0.2932 0.8407 0.8356 0.065 Uiso 1 1 calc R
H24B H 0.2813 0.9015 0.7808 0.065 Uiso 1 1 calc R
C25 C 0.4925(4) 0.86920(14) 0.67259(16) 0.0427(9) Uani 1 1 d .
H25A H 0.519(2) 0.8872(10) 0.7262(12) 0.024(6) Uiso 1 1 d .
C26 C 0.4013(4) 0.92186(14) 0.62865(19) 0.0591(11) Uani 1 1 d .
H26A H 0.3138 0.9327 0.6551 0.052(9) Uiso 1 1 calc R
H26B H 0.3686 0.9052 0.5790 0.063 Uiso 1 1 calc R
C27 C 0.4965(5) 0.98348(17) 0.6206(2) 0.0813(13) Uani 1 1 d .
H27A H 0.4393 1.0162 0.5912 0.098 Uiso 1 1 calc R
H27B H 0.5225 1.0019 0.6703 0.098 Uiso 1 1 calc R
C28 C 0.6364(5) 0.96795(18) 0.5826(2) 0.0951(16) Uani 1 1 d .
H28A H 0.6943 1.0079 0.5780 0.114 Uiso 1 1 calc R
H28B H 0.6106 0.9513 0.5321 0.114 Uiso 1 1 calc R
C29 C 0.7300(4) 0.91678(16) 0.6276(2) 0.0758(13) Uani 1 1 d .
H29A H 0.8181 0.9064 0.6014 0.091 Uiso 1 1 calc R
H29B H 0.7621 0.9345 0.6769 0.091 Uiso 1 1 calc R
C30 C 0.6390(4) 0.85467(14) 0.63712(19) 0.0552(10) Uani 1 1 d .
H30A H 0.6969 0.8238 0.6688 0.060(10) Uiso 1 1 calc R
H30B H 0.6177 0.8343 0.5881 0.072 Uiso 1 1 calc R
C31 C 0.2471(3) 0.78556(13) 0.52515(16) 0.0395(8) Uani 1 1 d .
C32 C 0.1026(4) 0.80331(16) 0.53493(18) 0.0502(10) Uani 1 1 d .
H32A H 0.061(3) 0.7881(10) 0.5711(13) 0.024(7) Uiso 1 1 d .
C33 C 0.0256(4) 0.84761(16) 0.48678(18) 0.0584(11) Uani 1 1 d .
H33A H -0.0724 0.8582 0.4951 0.070 Uiso 1 1 calc R
C34 C 0.0919(4) 0.87627(16) 0.42668(19) 0.0570(11) Uani 1 1 d .
C35 C 0.2367(4) 0.85783(15) 0.41670(18) 0.0572(11) Uani 1 1 d .
H35A H 0.2851 0.8758 0.3769 0.069 Uiso 1 1 calc R
C36 C 0.3117(4) 0.81320(15) 0.46444(18) 0.0483(9) Uani 1 1 d .
H36A H 0.409(3) 0.8066(11) 0.4552(13) 0.025(7) Uiso 1 1 d .
C37 C 0.0110(5) 0.92587(17) 0.3754(2) 0.0911(15) Uani 1 1 d .
H37A H -0.0659 0.9467 0.4018 0.092(13) Uiso 1 1 calc R
H37B H -0.0327 0.9039 0.3313 0.110 Uiso 1 1 calc R
H37C H 0.0802 0.9586 0.3605 0.110 Uiso 1 1 calc R

loop_
_atom_site_aniso_label
_atom_site_aniso_U_11
_atom_site_aniso_U_22
_atom_site_aniso_U_33
_atom_site_aniso_U_23
_atom_site_aniso_U_13
_atom_site_aniso_U_12
Pd1 0.05297(15) 0.03534(11) 0.03198(12) -0.00289(11) 0.00039(11) -0.00103(12)
Cl1 0.1296(9) 0.0464(5) 0.0409(5) -0.0119(4) -0.0160(5) 0.0140(5)
P1 0.0456(5) 0.0371(4) 0.0322(4) -0.0031(3) -0.0005(4) -0.0001(4)
N1 0.0495(16) 0.0340(12) 0.0402(14) -0.0047(11) 0.0024(13) -0.0044(12)
C1 0.052(2) 0.0392(16) 0.0412(18) -0.0028(14) 0.0015(16) 0.0044(15)
C2 0.066(2) 0.0443(18) 0.067(2) -0.0124(17) 0.015(2) -0.0102(18)
C3 0.060(2) 0.071(2) 0.084(3) -0.014(2) 0.025(2) -0.015(2)
C4 0.075(3) 0.077(3) 0.078(3) -0.020(2) 0.028(2) 0.008(2)
C5 0.075(3) 0.0461(19) 0.063(2) -0.0063(17) 0.003(2) 0.0091(19)
C6 0.053(2) 0.0407(17) 0.049(2) -0.0062(15) 0.0013(17) 0.0077(16)
C7 0.057(2) 0.0346(16) 0.0444(19) 0.0016(14) -0.0025(17) 0.0024(15)
C8 0.083(3) 0.0374(17) 0.050(2) -0.0026(16) -0.004(2) 0.0019(18)
C9 0.078(3) 0.053(2) 0.069(3) -0.0040(19) 0.005(2) -0.022(2)
C10 0.064(2) 0.061(2) 0.057(2) 0.0026(18) 0.005(2) -0.0144(19)
C11 0.062(2) 0.0438(18) 0.048(2) -0.0036(16) 0.0040(18) 0.0026(17)
C12 0.053(2) 0.0346(16) 0.0413(18) 0.0011(14) 0.0021(16) 0.0009(15)
C13 0.0420(18) 0.0370(16) 0.0375(17) 0.0012(13) 0.0026(15) -0.0032(14)
C14 0.054(2) 0.0437(18) 0.049(2) -0.0003(16) 0.0000(17) 0.0018(16)
C15 0.053(2) 0.064(2) 0.047(2) 0.0120(18) -0.0032(18) 0.0010(18)
C16 0.043(2) 0.070(2) 0.0363(18) -0.0014(16) -0.0007(16) -0.0052(17)
C17 0.0394(18) 0.0444(17) 0.0422(17) -0.0068(15) 0.0023(15) -0.0040(15)
C18 0.0424(19) 0.0350(15) 0.0356(17) -0.0061(13) 0.0017(15) -0.0038(14)
C19 0.0437(19) 0.0437(17) 0.0386(18) -0.0056(14) -0.0076(16) 0.0040(15)
C20 0.054(2) 0.0524(18) 0.051(2) -0.0042(17) 0.0027(18) 0.0046(17)
C21 0.044(2) 0.070(2) 0.088(3) -0.007(2) 0.000(2) 0.004(2)
C22 0.057(2) 0.083(3) 0.087(3) -0.009(2) 0.025(2) 0.006(2)
C23 0.055(2) 0.071(2) 0.063(2) -0.022(2) 0.005(2) 0.009(2)
C24 0.061(2) 0.059(2) 0.0438(19) -0.0147(16) 0.0059(18) -0.0009(18)
C25 0.054(2) 0.0402(16) 0.0337(17) -0.0020(14) -0.0006(16) -0.0037(15)
C26 0.082(3) 0.0419(18) 0.051(2) 0.0053(16) -0.007(2) 0.0007(18)
C27 0.110(3) 0.068(3) 0.063(3) 0.003(2) -0.008(3) -0.006(2)
C28 0.151(4) 0.060(2) 0.075(3) 0.012(2) 0.007(3) -0.045(3)
C29 0.090(3) 0.064(2) 0.076(3) -0.012(2) 0.025(2) -0.025(2)
C30 0.062(2) 0.0464(18) 0.058(2) -0.0062(16) 0.0097(19) -0.0108(17)
C31 0.0466(18) 0.0382(16) 0.0338(16) -0.0071(13) 0.0037(15) -0.0025(15)
C32 0.052(2) 0.062(2) 0.0361(18) 0.0073(16) -0.0002(17) -0.0108(17)
C33 0.049(2) 0.075(2) 0.050(2) 0.0021(19) -0.0096(18) -0.0046(19)
C34 0.065(2) 0.0515(19) 0.052(2) 0.0137(16) -0.0132(19) -0.0084(18)
C35 0.079(3) 0.054(2) 0.0391(19) 0.0133(16) 0.0064(19) -0.0125(19)
C36 0.050(2) 0.0479(18) 0.048(2) -0.0070(16) 0.0086(18) 0.0007(16)
C37 0.079(3) 0.082(3) 0.109(3) 0.050(2) -0.023(3) -0.006(2)

loop_
_atom_type_symbol
_atom_type_description
_atom_type_scat_dispersion_real
_atom_type_scat_dispersion_imag
_atom_type_scat_source
C C 0.0033 0.0016 'International Tables Vol C Tables 4.2.6.8 and 6.1.1.4'
H H 0.0000 0.0000 'International Tables Vol C Tables 4.2.6.8 and 6.1.1.4'
N N 0.0061 0.0033 'International Tables Vol C Tables 4.2.6.8 and 6.1.1.4'
P P 0.1023 0.0942 'International Tables Vol C Tables 4.2.6.8 and 6.1.1.4'
Cl Cl 0.1484 0.1585 'International Tables Vol C Tables 4.2.6.8 and 6.1.1.4'
Pd Pd -0.9988 1.0072 'International Tables Vol C Tables 4.2.6.8 and 6.1.1.4'

loop_
_geom_angle_atom_site_label_1
_geom_angle_atom_site_label_2
_geom_angle_atom_site_label_3
_geom_angle
C31 Pd1 P1 90.77(8)
C31 Pd1 N1 176.43(10)
P1 Pd1 N1 85.90(6)
C31 Pd1 Cl1 90.60(8)
P1 Pd1 Cl1 178.59(3)
N1 Pd1 Cl1 92.72(6)
C18 P1 C19 106.92(14)
C18 P1 C25 102.81(14)
C19 P1 C25 106.19(14)
C18 P1 Pd1 102.60(9)
C19 P1 Pd1 116.76(10)
C25 P1 Pd1 119.85(10)
C1 N1 C12 104.5(2)
C1 N1 C13 112.8(2)
C12 N1 C13 114.7(2)
C1 N1 Pd1 109.34(17)
C12 N1 Pd1 104.39(17)
C13 N1 Pd1 110.63(16)
C2 C1 C6 123.1(3)
C2 C1 N1 127.7(3)
C6 C1 N1 109.1(3)
C1 C2 C3 117.1(3)
C1 C2 H2A 123.5(17)
C3 C2 H2A 119.4(17)
C4 C3 C2 121.7(3)
C4 C3 H3A 118.4(17)
C2 C3 H3A 119.9(17)
C5 C4 C3 120.8(4)
C5 C4 H4A 119.6(17)
C3 C4 H4A 119.4(17)
C4 C5 C6 119.0(3)
C4 C5 H5A 117(2)
C6 C5 H5A 124(2)
C5 C6 C1 118.3(3)
C5 C6 C7 133.1(3)
C1 C6 C7 108.6(3)
C8 C7 C12 119.2(3)
C8 C7 C6 133.3(3)
C12 C7 C6 107.4(3)
C9 C8 C7 118.3(3)
C9 C8 H8A 125.1(18)
C7 C8 H8A 116.5(18)
C8 C9 C10 122.2(3)
C8 C9 H9A 118.9
C10 C9 H9A 118.9
C9 C10 C11 119.4(3)
C9 C10 H10A 120.3
C11 C10 H10A 120.3
C12 C11 C10 119.0(3)
C12 C11 H11A 120.7(16)
C10 C11 H11A 120.2(16)
C11 C12 C7 121.9(3)
C11 C12 N1 127.8(3)
C7 C12 N1 110.2(3)
C14 C13 C18 120.2(3)
C14 C13 N1 118.1(2)
C18 C13 N1 121.7(2)
C15 C14 C13 120.7(3)
C15 C14 H14A 122.9(14)
C13 C14 H14A 116.4(14)
C14 C15 C16 120.1(3)
C14 C15 H15A 118.4(19)
C16 C15 H15A 120.7(19)
C15 C16 C17 119.3(3)
C15 C16 H16A 120.4
C17 C16 H16A 120.4
C16 C17 C18 121.5(3)
C16 C17 H17A 117.1(14)
C18 C17 H17A 121.4(14)
C17 C18 C13 118.2(3)
C17 C18 P1 122.9(2)
C13 C18 P1 118.9(2)
C20 C19 C24 110.4(3)
C20 C19 P1 110.3(2)
C24 C19 P1 117.2(2)
C20 C19 H19A 106.0
C24 C19 H19A 106.0
P1 C19 H19A 106.0
C21 C20 C19 111.1(3)
C21 C20 H20B 111.6(16)
C19 C20 H20B 108.3(15)
C21 C20 H20A 108.5(15)
C19 C20 H20A 104.7(14)
H20B C20 H20A 112(2)
C22 C21 C20 112.9(3)
C22 C21 H21B 113.7(12)
C20 C21 H21B 107.1(13)
C22 C21 H21A 111(2)
C20 C21 H21A 108.3(19)
H21B C21 H21A 104(2)
C23 C22 C21 110.9(3)
C23 C22 H22B 106.8(17)
C21 C22 H22B 107.7(17)
C23 C22 H22A 111(2)
C21 C22 H22A 105(2)
H22B C22 H22A 116(3)
C22 C23 C24 111.1(3)
C22 C23 H23B 116.4(16)
C24 C23 H23B 108.4(17)
C22 C23 H23A 113.0(16)
C24 C23 H23A 103.9(16)
H23B C23 H23A 103(2)
C23 C24 C19 111.1(3)
C23 C24 H24A 109.4
C19 C24 H24A 109.4
C23 C24 H24B 109.4
C19 C24 H24B 109.4
H24A C24 H24B 108.0
C26 C25 C30 111.9(3)
C26 C25 P1 112.9(2)
C30 C25 P1 109.60(19)
C26 C25 H25A 107.6(12)
C30 C25 H25A 107.5(13)
P1 C25 H25A 107.1(12)
C25 C26 C27 109.7(3)
C25 C26 H26A 109.7
C27 C26 H26A 109.7
C25 C26 H26B 109.7
C27 C26 H26B 109.7
H26A C26 H26B 108.2
C28 C27 C26 111.2(3)
C28 C27 H27A 109.4
C26 C27 H27A 109.4
C28 C27 H27B 109.4
C26 C27 H27B 109.4
H27A C27 H27B 108.0
C27 C28 C29 110.9(3)
C27 C28 H28A 109.5
C29 C28 H28A 109.5
C27 C28 H28B 109.5
C29 C28 H28B 109.5
H28A C28 H28B 108.0
C30 C29 C28 109.9(3)
C30 C29 H29A 109.7
C28 C29 H29A 109.7
C30 C29 H29B 109.7
C28 C29 H29B 109.7
H29A C29 H29B 108.2
C29 C30 C25 111.9(3)
C29 C30 H30A 109.2
C25 C30 H30A 109.2
C29 C30 H30B 109.2
C25 C30 H30B 109.2
H30A C30 H30B 107.9
C32 C31 C36 116.5(3)
C32 C31 Pd1 125.6(2)
C36 C31 Pd1 117.9(2)
C31 C32 C33 121.9(3)
C31 C32 H32A 119.0(17)
C33 C32 H32A 119.1(17)
C34 C33 C32 121.4(3)
C34 C33 H33A 119.3
C32 C33 H33A 119.3
C35 C34 C33 116.5(3)
C35 C34 C37 121.6(3)
C33 C34 C37 121.9(3)
C34 C35 C36 121.6(3)
C34 C35 H35A 119.2
C36 C35 H35A 119.2
C31 C36 C35 122.1(3)
C31 C36 H36A 122.8(15)
C35 C36 H36A 114.8(15)
C34 C37 H37A 109.5
C34 C37 H37B 109.5
H37A C37 H37B 109.5
C34 C37 H37C 109.5
H37A C37 H37C 109.5
H37B C37 H37C 109.5

loop_
_geom_bond_atom_site_label_1
_geom_bond_atom_site_label_2
_geom_bond_distance
Pd1 C31 1.990(3)
Pd1 P1 2.2158(8)
Pd1 N1 2.285(2)
Pd1 Cl1 2.3420(8)
P1 C18 1.819(3)
P1 C19 1.833(3)
P1 C25 1.838(3)
N1 C1 1.459(4)
N1 C12 1.459(4)
N1 C13 1.470(3)
C1 C2 1.365(4)
C1 C6 1.403(4)
C2 C3 1.381(5)
C2 H2A 0.92(2)
C3 C4 1.381(5)
C3 H3A 0.86(2)
C4 C5 1.377(5)
C4 H4A 0.88(2)
C5 C6 1.394(5)
C5 H5A 0.96(3)
C6 C7 1.441(4)
C7 C8 1.391(4)
C7 C12 1.395(4)
C8 C9 1.370(5)
C8 H8A 0.89(3)
C9 C10 1.379(5)
C9 H9A 0.9300
C10 C11 1.384(4)
C10 H10A 0.9300
C11 C12 1.356(4)
C11 H11A 0.87(2)
C13 C14 1.386(4)
C13 C18 1.393(4)
C14 C15 1.372(4)
C14 H14A 0.95(2)
C15 C16 1.382(4)
C15 H15A 0.89(3)
C16 C17 1.383(4)
C16 H16A 0.9300
C17 C18 1.391(4)
C17 H17A 0.95(2)
C19 C20 1.534(4)
C19 C24 1.535(4)
C19 H19A 0.9800
C20 C21 1.517(5)
C20 H20B 0.98(2)
C20 H20A 0.98(2)
C21 C22 1.506(5)
C21 H21B 0.903(19)
C21 H21A 0.99(3)
C22 C23 1.500(5)
C22 H22B 1.03(3)
C22 H22A 0.89(3)
C23 C24 1.524(5)
C23 H23B 0.95(3)
C23 H23A 0.91(2)
C24 H24A 0.9700
C24 H24B 0.9700
C25 C26 1.528(4)
C25 C30 1.528(4)
C25 H25A 1.03(2)
C26 C27 1.529(5)
C26 H26A 0.9700
C26 H26B 0.9700
C27 C28 1.503(6)
C27 H27A 0.9700
C27 H27B 0.9700
C28 C29 1.528(5)
C28 H28A 0.9700
C28 H28B 0.9700
C29 C30 1.520(4)
C29 H29A 0.9700
C29 H29B 0.9700
C30 H30A 0.9700
C30 H30B 0.9700
C31 C32 1.372(4)
C31 C36 1.378(4)
C32 C33 1.391(4)
C32 H32A 0.82(2)
C33 C34 1.385(5)
C33 H33A 0.9300
C34 C35 1.378(5)
C34 C37 1.510(5)
C35 C36 1.383(4)
C35 H35A 0.9300
C36 H36A 0.91(2)
C37 H37A 0.9600
C37 H37B 0.9600
C37 H37C 0.9600

loop_
_geom_torsion_atom_site_label_1
_geom_torsion_atom_site_label_2
_geom_torsion_atom_site_label_3
_geom_torsion_atom_site_label_4
_geom_torsion
C31 Pd1 P1 C18 -177.97(13)
N1 Pd1 P1 C18 0.75(12)
Cl1 Pd1 P1 C18 -12.1(15)
C31 Pd1 P1 C19 65.49(14)
N1 Pd1 P1 C19 -115.79(12)
Cl1 Pd1 P1 C19 -128.6(15)
C31 Pd1 P1 C25 -65.00(15)
N1 Pd1 P1 C25 113.72(13)
Cl1 Pd1 P1 C25 100.9(15)
C31 Pd1 N1 C1 -101.8(17)
P1 Pd1 N1 C1 -122.86(17)
Cl1 Pd1 N1 C1 56.82(17)
C31 Pd1 N1 C12 146.9(17)
P1 Pd1 N1 C12 125.84(17)
Cl1 Pd1 N1 C12 -54.48(17)
C31 Pd1 N1 C13 23.0(18)
P1 Pd1 N1 C13 1.96(17)
Cl1 Pd1 N1 C13 -178.36(17)
C12 N1 C1 C2 -177.2(3)
C13 N1 C1 C2 -52.0(4)
Pd1 N1 C1 C2 71.6(4)
C12 N1 C1 C6 3.7(3)
C13 N1 C1 C6 128.9(3)
Pd1 N1 C1 C6 -107.5(2)
C6 C1 C2 C3 0.6(5)
N1 C1 C2 C3 -178.4(3)
C1 C2 C3 C4 0.4(6)
C2 C3 C4 C5 -0.5(6)
C3 C4 C5 C6 -0.4(6)
C4 C5 C6 C1 1.3(5)
C4 C5 C6 C7 -178.8(4)
C2 C1 C6 C5 -1.4(5)
N1 C1 C6 C5 177.8(3)
C2 C1 C6 C7 178.6(3)
N1 C1 C6 C7 -2.2(3)
C5 C6 C7 C8 -3.3(6)
C1 C6 C7 C8 176.7(3)
C5 C6 C7 C12 179.7(3)
C1 C6 C7 C12 -0.3(4)
C12 C7 C8 C9 -0.3(5)
C6 C7 C8 C9 -177.0(3)
C7 C8 C9 C10 -0.6(5)
C8 C9 C10 C11 0.1(5)
C9 C10 C11 C12 1.2(5)
C10 C11 C12 C7 -2.1(5)
C10 C11 C12 N1 173.6(3)
C8 C7 C12 C11 1.6(5)
C6 C7 C12 C11 179.1(3)
C8 C7 C12 N1 -174.8(3)
C6 C7 C12 N1 2.8(3)
C1 N1 C12 C11 179.9(3)
C13 N1 C12 C11 55.9(4)
Pd1 N1 C12 C11 -65.3(3)
C1 N1 C12 C7 -4.0(3)
C13 N1 C12 C7 -128.0(3)
Pd1 N1 C12 C7 110.8(2)
C1 N1 C13 C14 -60.0(3)
C12 N1 C13 C14 59.4(4)
Pd1 N1 C13 C14 177.1(2)
C1 N1 C13 C18 117.6(3)
C12 N1 C13 C18 -123.0(3)
Pd1 N1 C13 C18 -5.2(3)
C18 C13 C14 C15 -1.4(5)
N1 C13 C14 C15 176.3(3)
C13 C14 C15 C16 -0.9(5)
C14 C15 C16 C17 1.7(5)
C15 C16 C17 C18 -0.2(5)
C16 C17 C18 C13 -2.1(5)
C16 C17 C18 P1 176.8(2)
C14 C13 C18 C17 2.9(4)
N1 C13 C18 C17 -174.7(3)
C14 C13 C18 P1 -176.0(2)
N1 C13 C18 P1 6.4(4)
C19 P1 C18 C17 -59.3(3)
C25 P1 C18 C17 52.3(3)
Pd1 P1 C18 C17 177.3(2)
C19 P1 C18 C13 119.5(2)
C25 P1 C18 C13 -128.9(2)
Pd1 P1 C18 C13 -3.9(3)
C18 P1 C19 C20 -64.5(2)
C25 P1 C19 C20 -173.7(2)
Pd1 P1 C19 C20 49.6(2)
C18 P1 C19 C24 63.1(2)
C25 P1 C19 C24 -46.2(3)
Pd1 P1 C19 C24 177.19(18)
C24 C19 C20 C21 53.1(4)
P1 C19 C20 C21 -175.7(2)
C19 C20 C21 C22 -53.9(4)
C20 C21 C22 C23 55.4(4)
C21 C22 C23 C24 -56.6(4)
C22 C23 C24 C19 57.4(4)
C20 C19 C24 C23 -55.3(3)
P1 C19 C24 C23 177.2(2)
C18 P1 C25 C26 -167.3(2)
C19 P1 C25 C26 -55.2(3)
Pd1 P1 C25 C26 79.8(2)
C18 P1 C25 C30 67.2(2)
C19 P1 C25 C30 179.3(2)
Pd1 P1 C25 C30 -45.6(2)
C30 C25 C26 C27 -54.3(3)
P1 C25 C26 C27 -178.5(2)
C25 C26 C27 C28 57.1(4)
C26 C27 C28 C29 -59.4(4)
C27 C28 C29 C30 57.5(4)
C28 C29 C30 C25 -54.8(4)
C26 C25 C30 C29 54.3(4)
P1 C25 C30 C29 -179.6(2)
P1 Pd1 C31 C32 -72.9(3)
N1 Pd1 C31 C32 -93.8(17)
Cl1 Pd1 C31 C32 107.5(3)
P1 Pd1 C31 C36 109.9(2)
N1 Pd1 C31 C36 88.9(17)
Cl1 Pd1 C31 C36 -69.7(2)
C36 C31 C32 C33 -0.9(5)
Pd1 C31 C32 C33 -178.1(2)
C31 C32 C33 C34 -0.4(5)
C32 C33 C34 C35 0.9(5)
C32 C33 C34 C37 -178.2(3)
C33 C34 C35 C36 -0.2(5)
C37 C34 C35 C36 178.9(3)
C32 C31 C36 C35 1.6(4)
Pd1 C31 C36 C35 179.1(2)
C34 C35 C36 C31 -1.1(5)
